data_8106141
loop_
_publ_author_name
'Zhu, Hao'
'Li, Yi-Fan'
'Guo, Ying-Ying'
'Liu, Shan'
'Lan, Han-Yang'
'Zhuang, Peng-Yu'
'Zhong, Qi-Di'

_publ_section_title
;
 Crystal structure of dimethyl
 3,9-dibenzyl-6,12-dicyclohexyl-3,9-diazahexacyclo
 [6.4.0.02,7.04,11.05,10]-dodecane-1,11-dicarboxylate, C40H50N2O4
;
_journal_issue 2
_journal_name_full 'Zeitschrift f\"ur Kristallographie - New Crystal Structures'
_journal_page_first 325
_journal_page_last 326
_journal_paper_doi 10.1515/ncrs-2017-0332
_journal_volume 233
_journal_year 2018
_chemical_formula_moiety 'C40 H50 N2 O4'
_chemical_formula_sum 'C40 H50 N2 O4'
_chemical_formula_weight 622.82
_space_group_crystal_system monoclinic
_space_group_IT_number 14
_space_group_name_Hall '-P 2ybc'
_space_group_name_H-M_alt 'P 1 21/c 1'
_atom_sites_solution_hydrogens geom
_atom_sites_solution_primary direct
_cell_angle_alpha 90
_cell_angle_beta 97.101(4)
_cell_angle_gamma 90
_cell_formula_units_Z 2
_cell_length_a 10.355(2)
_cell_length_b 17.809(4)
_cell_length_c 8.9354(16)
_cell_measurement_reflns_used 4959
_cell_measurement_temperature 113
_cell_measurement_theta_max 27.5
_cell_measurement_theta_min 3.0
_cell_volume 1635.2(6)
_computing_cell_refinement
;
CrystalClear-SM Expert 2.1 b42 (Rigaku, 2015)
;
_computing_data_collection
;
CrystalClear-SM Expert 2.1 b42 (Rigaku, 2015)
;
_computing_data_reduction
;
CrystalClear-SM Expert 2.1 b42 (Rigaku, 2015)
;
_computing_molecular_graphics 'Olex2 (Dolomanov et al., 2009)'
_computing_publication_material 'Olex2 (Dolomanov et al., 2009)'
_computing_structure_refinement 'ShelXL (Sheldrick, 2015)'
_computing_structure_solution 'ShelXS (Sheldrick, 2008)'
_diffrn_ambient_temperature 113
_diffrn_detector PILT
_diffrn_detector_area_resol_mean 5.8140
_diffrn_measured_fraction_theta_full 0.997
_diffrn_measured_fraction_theta_max 0.997
_diffrn_measurement_details
;
scan:
	Number of images: 360
	           Slice: -105.0000 - 75.0000
	     Image width: 0.5000
	        Exp time: 8.0000
	   Rotation axis: Omega
	           Omega: 0.0000
	             Chi: 45.0000
	             Phi: 0.0000
	             XTD: 44.9288
	          2theta: -15.0896
scan:
	Number of images: 300
	           Slice: -105.0000 - 45.0000
	     Image width: 0.5000
	        Exp time: 8.0000
	   Rotation axis: Omega
	           Omega: 0.0000
	             Chi: 45.0000
	             Phi: 90.0000
	             XTD: 44.9288
	          2theta: -15.0896
scan:
	Number of images: 200
	           Slice: -105.0000 - -5.0000
	     Image width: 0.5000
	        Exp time: 8.0000
	   Rotation axis: Omega
	           Omega: 0.0000
	             Chi: 45.0000
	             Phi: 180.0000
	             XTD: 44.9288
	          2theta: -15.0896
;
_diffrn_measurement_device
;
AFC10: Fixed Chi 2 circle
;
_diffrn_measurement_device_type 'Rigaku Pilatus 200K'
_diffrn_measurement_method '\w scans'
_diffrn_measurement_specimen_support Fiber
_diffrn_orient_matrix_type d*Trek
_diffrn_orient_matrix_UB_11 -0.012791
_diffrn_orient_matrix_UB_12 0.064587
_diffrn_orient_matrix_UB_13 0.091565
_diffrn_orient_matrix_UB_21 0.042384
_diffrn_orient_matrix_UB_22 -0.027047
_diffrn_orient_matrix_UB_23 0.024999
_diffrn_orient_matrix_UB_31 0.061024
_diffrn_orient_matrix_UB_32 0.070947
_diffrn_orient_matrix_UB_33 -0.026702
_diffrn_radiation_monochromator Confocal
_diffrn_radiation_type MoK\a
_diffrn_radiation_wavelength 0.71073
_diffrn_reflns_av_R_equivalents 0.0247
_diffrn_reflns_av_unetI/netI 0.0169
_diffrn_reflns_Laue_measured_fraction_full 0.997
_diffrn_reflns_Laue_measured_fraction_max 0.997
_diffrn_reflns_limit_h_max 12
_diffrn_reflns_limit_h_min -13
_diffrn_reflns_limit_k_max 21
_diffrn_reflns_limit_k_min -23
_diffrn_reflns_limit_l_max 11
_diffrn_reflns_limit_l_min -11
_diffrn_reflns_number 16583
_diffrn_reflns_point_group_measured_fraction_full 0.997
_diffrn_reflns_point_group_measured_fraction_max 0.997
_diffrn_reflns_theta_full 25.242
_diffrn_reflns_theta_max 27.546
_diffrn_reflns_theta_min 3.027
_diffrn_source 'Rotating Anode'
_diffrn_source_current 24.0
_diffrn_source_power 1.2
_diffrn_source_voltage 50.0
_exptl_absorpt_coefficient_mu 0.081
_exptl_absorpt_correction_T_max 1.000
_exptl_absorpt_correction_T_min 0.938
_exptl_absorpt_correction_type multi-scan
_exptl_absorpt_process_details 'REQAB (Rigaku, 1998)'
_exptl_crystal_colour Colorless
_exptl_crystal_density_diffrn 1.265
_exptl_crystal_density_meas .
_exptl_crystal_density_method "'not measured'"
_exptl_crystal_description Prism
_exptl_crystal_F_000 672
_exptl_crystal_preparation Fiber
_exptl_crystal_size_max 0.2
_exptl_crystal_size_mid 0.18
_exptl_crystal_size_min 0.12
_refine_diff_density_max 0.676
_refine_diff_density_min -0.496
_refine_diff_density_rms 0.183
_refine_ls_extinction_coef .
_refine_ls_extinction_method none
_refine_ls_goodness_of_fit_ref 1.071
_refine_ls_hydrogen_treatment constr
_refine_ls_matrix_type full
_refine_ls_number_parameters 209
_refine_ls_number_reflns 3765
_refine_ls_number_restraints 0
_refine_ls_restrained_S_all 1.071
_refine_ls_R_factor_all 0.0491
_refine_ls_R_factor_gt 0.0453
_refine_ls_shift/su_max 0.000
_refine_ls_shift/su_mean 0.000
_refine_ls_structure_factor_coef Fsqd
_refine_ls_weighting_details 'w=1/[\s^2^(Fo^2^)+(0.0721P)^2^+0.6753P] where P=(Fo^2^+2Fc^2^)/3'
_refine_ls_weighting_scheme calc
_refine_ls_wR_factor_gt 0.1237
_refine_ls_wR_factor_ref 0.1270
_reflns_Friedel_coverage 0.000
_reflns_Friedel_fraction_full .
_reflns_Friedel_fraction_max .
_reflns_number_gt 3411
_reflns_number_total 3765
_reflns_threshold_expression 'I > 2\s(I)'
_cod_data_source_file suppl_ncrs-2017-0332_suppl.cif
_cod_data_source_block 1
_cod_depositor_comments
;
The following automatic conversions were performed:

data item '_exptl_absorpt_correction_type' value 'Multi-scan' was
changed to 'multi-scan' in accordance with the built-in table derived
from the CIF Core dictionary named 'cif_core.dic' version 2.4.5 last
updated on 2014-11-21.

Automatic conversion script
Id: cif_fix_values 8738 2021-04-28 16:35:53Z antanas 
;
_cod_original_cell_volume 1635.2(5)
_cod_database_code 8106141
_shelx_space_group_comment
;
The symmetry employed for this shelxl refinement is uniquely defined
by the following loop, which should always be used as a source of
symmetry information in preference to the above space-group names.
They are only intended as comments.
;
_shelx_estimated_absorpt_t_max 0.990
_shelx_estimated_absorpt_t_min 0.984
_olex2_refinement_description
;
1. Fixed Uiso
 At 1.2 times of:
  All C(H) groups, All C(H,H) groups
 At 1.5 times of:
  All C(H,H,H) groups
2.a Ternary CH refined with riding coordinates:
 C1(H1), C2(H2), C3(H3), C5(H5), C13(H13)
2.b Secondary CH2 refined with riding coordinates:
 C6(H6A,H6B), C14(H14A,H14B), C15(H15A,H15B), C16(H16A,H16B), C17(H17A,H17B),
 C18(H18A,H18B)
2.c Aromatic/amide H refined with riding coordinates:
 C8(H8), C9(H9), C10(H10), C11(H11), C12(H12)
2.d Idealised Me refined as rotating group:
 C20(H20A,H20B,H20C)
;
_shelx_shelxl_version_number 2014/8
_olex2_submission_special_instructions 'No special instructions were received'

loop_
_space_group_symop_operation_xyz
'x, y, z'
'-x, y+1/2, -z+1/2'
'-x, -y, -z'
'x, -y-1/2, z-1/2'

loop_
_atom_site_label
_atom_site_type_symbol
_atom_site_fract_x
_atom_site_fract_y
_atom_site_fract_z
_atom_site_U_iso_or_equiv
_atom_site_adp_type
_atom_site_occupancy
_atom_site_site_symmetry_order
_atom_site_calc_flag
_atom_site_refinement_flags_posn
_atom_site_refinement_flags_adp
_atom_site_refinement_flags_occupancy
_atom_site_disorder_assembly
_atom_site_disorder_group
O1 O 0.15997(8) 0.08849(5) 0.86867(10) 0.0195(2) Uani 1 1 d . . . . .
O2 O 0.12979(8) -0.03622(5) 0.88370(10) 0.0217(2) Uani 1 1 d . . . . .
N1 N 0.52972(9) 0.04945(5) 0.81502(10) 0.0134(2) Uani 1 1 d . . . . .
C1 C 0.61223(11) 0.05978(6) 0.95856(12) 0.0132(2) Uani 1 1 d . . . . .
H1 H 0.6852 0.0957 0.9504 0.016 Uiso 1 1 calc R . . . .
C2 C 0.53807(11) 0.07687(6) 1.09744(12) 0.0133(2) Uani 1 1 d . . . . .
H2 H 0.5786 0.1194 1.1596 0.016 Uiso 1 1 calc R . . . .
C3 C 0.39018(11) 0.08561(6) 1.06362(12) 0.0129(2) Uani 1 1 d . . . . .
H3 H 0.3731 0.1306 0.9972 0.016 Uiso 1 1 calc R . . . .
C4 C 0.33957(11) 0.01678(6) 0.97137(12) 0.0129(2) Uani 1 1 d . . . . .
C5 C 0.42058(10) 0.00086(6) 0.83221(12) 0.0132(2) Uani 1 1 d . . . . .
H5 H 0.3618 -0.0048 0.7353 0.016 Uiso 1 1 calc R . . . .
C6 C 0.49645(11) 0.12002(7) 0.73421(13) 0.0173(2) Uani 1 1 d . . . . .
H6A H 0.4701 0.1578 0.8059 0.021 Uiso 1 1 calc R . . . .
H6B H 0.4216 0.1114 0.6559 0.021 Uiso 1 1 calc R . . . .
C7 C 0.60981(11) 0.15012(7) 0.66070(13) 0.0167(2) Uani 1 1 d . . . . .
C8 C 0.66140(12) 0.22057(7) 0.69749(14) 0.0201(3) Uani 1 1 d . . . . .
H8 H 0.6258 0.2501 0.7710 0.024 Uiso 1 1 calc R . . . .
C9 C 0.76497(13) 0.24872(8) 0.62794(15) 0.0241(3) Uani 1 1 d . . . . .
H9 H 0.7990 0.2972 0.6535 0.029 Uiso 1 1 calc R . . . .
C10 C 0.81767(13) 0.20568(8) 0.52174(15) 0.0262(3) Uani 1 1 d . . . . .
H10 H 0.8881 0.2247 0.4744 0.031 Uiso 1 1 calc R . . . .
C11 C 0.76794(13) 0.13437(8) 0.48372(15) 0.0260(3) Uani 1 1 d . . . . .
H11 H 0.8046 0.1047 0.4114 0.031 Uiso 1 1 calc R . . . .
C12 C 0.66405(13) 0.10728(7) 0.55290(14) 0.0224(3) Uani 1 1 d . . . . .
H12 H 0.6294 0.0590 0.5266 0.027 Uiso 1 1 calc R . . . .
C13 C 0.33091(11) 0.10193(6) 1.21243(13) 0.0145(2) Uani 1 1 d . . . . .
H13 H 0.3985 0.0881 1.2978 0.017 Uiso 1 1 calc R . . . .
C14 C 0.30771(13) 0.18651(7) 1.22404(14) 0.0196(3) Uani 1 1 d . . . . .
H14A H 0.3889 0.2136 1.2105 0.023 Uiso 1 1 calc R . . . .
H14B H 0.2400 0.2021 1.1419 0.023 Uiso 1 1 calc R . . . .
C15 C 0.26481(14) 0.20837(7) 1.37554(14) 0.0237(3) Uani 1 1 d . . . . .
H15A H 0.3365 0.1983 1.4571 0.028 Uiso 1 1 calc R . . . .
H15B H 0.2453 0.2628 1.3757 0.028 Uiso 1 1 calc R . . . .
C16 C 0.14437(13) 0.16425(8) 1.40535(15) 0.0266(3) Uani 1 1 d . . . . .
H16A H 0.0694 0.1801 1.3327 0.032 Uiso 1 1 calc R . . . .
H16B H 0.1238 0.1757 1.5082 0.032 Uiso 1 1 calc R . . . .
C17 C 0.16455(13) 0.07978(8) 1.39076(15) 0.0239(3) Uani 1 1 d . . . . .
H17A H 0.0825 0.0533 1.4031 0.029 Uiso 1 1 calc R . . . .
H17B H 0.2319 0.0627 1.4719 0.029 Uiso 1 1 calc R . . . .
C18 C 0.20673(12) 0.05968(7) 1.23670(14) 0.0197(3) Uani 1 1 d . . . . .
H18A H 0.2222 0.0049 1.2318 0.024 Uiso 1 1 calc R . . . .
H18B H 0.1364 0.0729 1.1557 0.024 Uiso 1 1 calc R . . . .
C19 C 0.19836(11) 0.01828(6) 0.90829(12) 0.0147(2) Uani 1 1 d . . . . .
C20 C 0.02647(12) 0.09664(8) 0.80188(16) 0.0262(3) Uani 1 1 d . . . . .
H20A H 0.0119 0.0666 0.7095 0.039 Uiso 1 1 calc GR . . . .
H20B H 0.0086 0.1496 0.7776 0.039 Uiso 1 1 calc GR . . . .
H20C H -0.0317 0.0793 0.8733 0.039 Uiso 1 1 calc GR . . . .

loop_
_atom_site_aniso_label
_atom_site_aniso_U_11
_atom_site_aniso_U_22
_atom_site_aniso_U_33
_atom_site_aniso_U_23
_atom_site_aniso_U_13
_atom_site_aniso_U_12
O1 0.0143(4) 0.0188(4) 0.0243(4) 0.0042(3) -0.0016(3) 0.0020(3)
O2 0.0163(4) 0.0197(4) 0.0281(5) -0.0009(4) -0.0015(3) -0.0031(3)
N1 0.0142(4) 0.0132(5) 0.0127(4) 0.0019(3) 0.0013(3) -0.0008(3)
C1 0.0132(5) 0.0126(5) 0.0138(5) -0.0002(4) 0.0020(4) -0.0005(4)
C2 0.0140(5) 0.0117(5) 0.0144(5) -0.0013(4) 0.0021(4) -0.0009(4)
C3 0.0134(5) 0.0121(5) 0.0136(5) -0.0003(4) 0.0027(4) 0.0005(4)
C4 0.0122(5) 0.0131(5) 0.0133(5) -0.0002(4) 0.0019(4) 0.0002(4)
C5 0.0130(5) 0.0142(5) 0.0124(5) -0.0012(4) 0.0019(4) -0.0006(4)
C6 0.0170(5) 0.0169(6) 0.0183(5) 0.0050(4) 0.0033(4) 0.0023(4)
C7 0.0172(5) 0.0185(6) 0.0145(5) 0.0048(4) 0.0018(4) 0.0024(4)
C8 0.0201(6) 0.0196(6) 0.0207(6) 0.0019(4) 0.0025(5) 0.0018(5)
C9 0.0209(6) 0.0226(6) 0.0282(7) 0.0048(5) 0.0006(5) -0.0022(5)
C10 0.0190(6) 0.0347(7) 0.0258(6) 0.0115(5) 0.0067(5) 0.0018(5)
C11 0.0280(7) 0.0307(7) 0.0205(6) 0.0052(5) 0.0077(5) 0.0057(5)
C12 0.0286(6) 0.0207(6) 0.0187(6) 0.0006(5) 0.0059(5) 0.0008(5)
C13 0.0154(5) 0.0145(5) 0.0137(5) -0.0013(4) 0.0031(4) 0.0006(4)
C14 0.0265(6) 0.0148(6) 0.0183(6) -0.0014(4) 0.0068(5) 0.0018(5)
C15 0.0332(7) 0.0190(6) 0.0202(6) -0.0043(5) 0.0083(5) 0.0037(5)
C16 0.0270(7) 0.0316(7) 0.0231(6) -0.0046(5) 0.0108(5) 0.0060(5)
C17 0.0258(6) 0.0273(7) 0.0209(6) -0.0034(5) 0.0113(5) -0.0048(5)
C18 0.0204(6) 0.0213(6) 0.0187(6) -0.0034(4) 0.0070(5) -0.0041(5)
C19 0.0146(5) 0.0171(5) 0.0127(5) 0.0000(4) 0.0028(4) 0.0008(4)
C20 0.0157(6) 0.0280(7) 0.0333(7) 0.0079(5) -0.0042(5) 0.0036(5)

loop_
_atom_type_symbol
_atom_type_description
_atom_type_scat_dispersion_real
_atom_type_scat_dispersion_imag
_atom_type_scat_source
C C 0.0033 0.0016 'International Tables Vol C Tables 4.2.6.8 and 6.1.1.4'
H H 0.0000 0.0000 'International Tables Vol C Tables 4.2.6.8 and 6.1.1.4'
N N 0.0061 0.0033 'International Tables Vol C Tables 4.2.6.8 and 6.1.1.4'
O O 0.0106 0.0060 'International Tables Vol C Tables 4.2.6.8 and 6.1.1.4'

loop_
_geom_angle_atom_site_label_1
_geom_angle_atom_site_label_2
_geom_angle_atom_site_label_3
_geom_angle
_geom_angle_site_symmetry_1
_geom_angle_site_symmetry_3
C19 O1 C20 116.01(10) . .
C1 N1 C6 113.55(9) . .
C5 N1 C1 111.20(9) . .
C5 N1 C6 115.16(9) . .
N1 C1 H1 112.5 . .
N1 C1 C2 115.37(9) . .
N1 C1 C4 111.47(9) . 3_657
C2 C1 H1 112.5 . .
C4 C1 H1 112.5 3_657 .
C4 C1 C2 90.90(8) 3_657 .
C1 C2 H2 111.9 . .
C3 C2 C1 116.05(9) . .
C3 C2 H2 111.9 . .
C3 C2 C5 112.84(9) . 3_657
C5 C2 C1 90.56(8) 3_657 .
C5 C2 H2 111.9 3_657 .
C2 C3 H3 107.3 . .
C2 C3 C4 106.96(9) . .
C2 C3 C13 109.88(9) . .
C4 C3 H3 107.3 . .
C4 C3 C13 117.59(9) . .
C13 C3 H3 107.3 . .
C1 C4 C5 89.11(8) 3_657 .
C3 C4 C1 114.39(9) . 3_657
C3 C4 C5 112.35(9) . .
C19 C4 C1 114.56(9) . 3_657
C19 C4 C3 116.11(9) . .
C19 C4 C5 106.84(9) . .
N1 C5 C2 113.26(9) . 3_657
N1 C5 C4 117.74(9) . .
N1 C5 H5 111.6 . .
C2 C5 C4 89.33(8) 3_657 .
C2 C5 H5 111.6 3_657 .
C4 C5 H5 111.6 . .
N1 C6 H6A 109.3 . .
N1 C6 H6B 109.3 . .
N1 C6 C7 111.67(9) . .
H6A C6 H6B 107.9 . .
C7 C6 H6A 109.3 . .
C7 C6 H6B 109.3 . .
C8 C7 C6 120.97(11) . .
C8 C7 C12 118.72(11) . .
C12 C7 C6 120.30(11) . .
C7 C8 H8 119.6 . .
C7 C8 C9 120.90(12) . .
C9 C8 H8 119.6 . .
C8 C9 H9 120.1 . .
C10 C9 C8 119.72(13) . .
C10 C9 H9 120.1 . .
C9 C10 H10 119.8 . .
C9 C10 C11 120.39(12) . .
C11 C10 H10 119.8 . .
C10 C11 H11 120.4 . .
C12 C11 C10 119.29(12) . .
C12 C11 H11 120.4 . .
C7 C12 H12 119.5 . .
C11 C12 C7 120.98(12) . .
C11 C12 H12 119.5 . .
C3 C13 H13 107.0 . .
C14 C13 C3 108.83(9) . .
C14 C13 H13 107.0 . .
C18 C13 C3 117.13(9) . .
C18 C13 H13 107.0 . .
C18 C13 C14 109.45(10) . .
C13 C14 H14A 109.2 . .
C13 C14 H14B 109.2 . .
H14A C14 H14B 107.9 . .
C15 C14 C13 112.11(10) . .
C15 C14 H14A 109.2 . .
C15 C14 H14B 109.2 . .
C14 C15 H15A 109.5 . .
C14 C15 H15B 109.5 . .
H15A C15 H15B 108.0 . .
C16 C15 C14 110.94(11) . .
C16 C15 H15A 109.5 . .
C16 C15 H15B 109.5 . .
C15 C16 H16A 109.3 . .
C15 C16 H16B 109.3 . .
C15 C16 C17 111.67(11) . .
H16A C16 H16B 107.9 . .
C17 C16 H16A 109.3 . .
C17 C16 H16B 109.3 . .
C16 C17 H17A 109.4 . .
C16 C17 H17B 109.4 . .
C16 C17 C18 111.29(11) . .
H17A C17 H17B 108.0 . .
C18 C17 H17A 109.4 . .
C18 C17 H17B 109.4 . .
C13 C18 C17 110.46(10) . .
C13 C18 H18A 109.6 . .
C13 C18 H18B 109.6 . .
C17 C18 H18A 109.6 . .
C17 C18 H18B 109.6 . .
H18A C18 H18B 108.1 . .
O1 C19 C4 110.95(9) . .
O2 C19 O1 123.45(10) . .
O2 C19 C4 125.32(11) . .
O1 C20 H20A 109.5 . .
O1 C20 H20B 109.5 . .
O1 C20 H20C 109.5 . .
H20A C20 H20B 109.5 . .
H20A C20 H20C 109.5 . .
H20B C20 H20C 109.5 . .

loop_
_geom_bond_atom_site_label_1
_geom_bond_atom_site_label_2
_geom_bond_distance
_geom_bond_site_symmetry_2
O1 C19 1.3462(14) .
O1 C20 1.4437(14) .
O2 C19 1.2066(15) .
N1 C1 1.4622(14) .
N1 C5 1.4466(14) .
N1 C6 1.4690(14) .
C1 H1 1.0000 .
C1 C2 1.5677(15) .
C1 C4 1.5566(15) 3_657
C2 H2 1.0000 .
C2 C3 1.5318(15) .
C2 C5 1.5583(15) 3_657
C3 H3 1.0000 .
C3 C4 1.5329(15) .
C3 C13 1.5592(15) .
C4 C1 1.5567(15) 3_657
C4 C5 1.6088(15) .
C4 C19 1.5010(15) .
C5 C2 1.5583(15) 3_657
C5 H5 1.0000 .
C6 H6A 0.9900 .
C6 H6B 0.9900 .
C6 C7 1.5125(16) .
C7 C8 1.3870(17) .
C7 C12 1.3997(17) .
C8 H8 0.9500 .
C8 C9 1.3973(18) .
C9 H9 0.9500 .
C9 C10 1.383(2) .
C10 H10 0.9500 .
C10 C11 1.397(2) .
C11 H11 0.9500 .
C11 C12 1.3916(19) .
C12 H12 0.9500 .
C13 H13 1.0000 .
C13 C14 1.5309(16) .
C13 C18 1.5283(16) .
C14 H14A 0.9900 .
C14 H14B 0.9900 .
C14 C15 1.5265(16) .
C15 H15A 0.9900 .
C15 H15B 0.9900 .
C15 C16 1.525(2) .
C16 H16A 0.9900 .
C16 H16B 0.9900 .
C16 C17 1.5265(19) .
C17 H17A 0.9900 .
C17 H17B 0.9900 .
C17 C18 1.5371(17) .
C18 H18A 0.9900 .
C18 H18B 0.9900 .
C20 H20A 0.9800 .
C20 H20B 0.9800 .
C20 H20C 0.9800 .

loop_
_geom_torsion_atom_site_label_1
_geom_torsion_atom_site_label_2
_geom_torsion_atom_site_label_3
_geom_torsion_atom_site_label_4
_geom_torsion
_geom_torsion_site_symmetry_1
_geom_torsion_site_symmetry_2
_geom_torsion_site_symmetry_3
_geom_torsion_site_symmetry_4
N1 C1 C2 C3 -3.83(14) . . . .
N1 C1 C2 C5 112.07(10) . . . 3_657
N1 C6 C7 C8 -120.73(12) . . . .
N1 C6 C7 C12 59.76(14) . . . .
C1 N1 C5 C2 -55.39(12) . . . 3_657
C1 N1 C5 C4 46.84(13) . . . .
C1 N1 C6 C7 75.59(12) . . . .
C1 C2 C3 C4 51.02(12) . . . .
C1 C2 C3 C13 179.71(9) . . . .
C1 C4 C5 N1 -113.87(10) 3_657 . . .
C1 C4 C5 C2 2.24(8) 3_657 . . 3_657
C1 C4 C19 O1 171.66(9) 3_657 . . .
C1 C4 C19 O2 -14.19(16) 3_657 . . .
C2 C3 C4 C1 50.69(12) . . . 3_657
C2 C3 C4 C5 -48.99(11) . . . .
C2 C3 C4 C19 -172.38(9) . . . .
C2 C3 C13 C14 98.94(11) . . . .
C2 C3 C13 C18 -136.30(10) . . . .
C3 C4 C5 N1 2.25(13) . . . .
C3 C4 C5 C2 118.36(9) . . . 3_657
C3 C4 C19 O1 34.80(13) . . . .
C3 C4 C19 O2 -151.04(11) . . . .
C3 C13 C14 C15 -173.22(10) . . . .
C3 C13 C18 C17 177.75(10) . . . .
C4 C1 C2 C3 -118.20(10) 3_657 . . .
C4 C1 C2 C5 -2.30(8) 3_657 . . 3_657
C4 C3 C13 C14 -138.44(10) . . . .
C4 C3 C13 C18 -13.69(14) . . . .
C5 N1 C1 C2 -45.69(12) . . . .
C5 N1 C1 C4 56.15(12) . . . 3_657
C5 N1 C6 C7 -154.57(10) . . . .
C5 C2 C3 C4 -51.56(12) 3_657 . . .
C5 C2 C3 C13 77.13(11) 3_657 . . .
C5 C4 C19 O1 -91.42(10) . . . .
C5 C4 C19 O2 82.74(14) . . . .
C6 N1 C1 C2 86.11(11) . . . .
C6 N1 C1 C4 -172.05(9) . . . 3_657
C6 N1 C5 C2 173.64(9) . . . 3_657
C6 N1 C5 C4 -84.14(12) . . . .
C6 C7 C8 C9 -179.11(11) . . . .
C6 C7 C12 C11 179.68(11) . . . .
C7 C8 C9 C10 -0.50(19) . . . .
C8 C7 C12 C11 0.16(18) . . . .
C8 C9 C10 C11 0.02(19) . . . .
C9 C10 C11 C12 0.5(2) . . . .
C10 C11 C12 C7 -0.62(19) . . . .
C12 C7 C8 C9 0.41(18) . . . .
C13 C3 C4 C1 -73.40(12) . . . 3_657
C13 C3 C4 C5 -173.08(9) . . . .
C13 C3 C4 C19 63.52(13) . . . .
C13 C14 C15 C16 -55.42(14) . . . .
C14 C13 C18 C17 -57.81(13) . . . .
C14 C15 C16 C17 53.44(15) . . . .
C15 C16 C17 C18 -54.77(15) . . . .
C16 C17 C18 C13 57.15(14) . . . .
C18 C13 C14 C15 57.62(13) . . . .
C19 C4 C5 N1 130.68(10) . . . .
C19 C4 C5 C2 -113.20(9) . . . 3_657
C20 O1 C19 O2 3.84(17) . . . .
C20 O1 C19 C4 178.12(10) . . . .
